data_4070176
loop_
_publ_author_name
'Brendler, Erica'
'W\"achtler, Erik'
'Wagler, J\"org'

_publ_section_title
;
 Hypercoordinate Silacycloalkanes: Step-by-Step Tuning of N\\rightarrow Si
 Interactions&#x00A7;
;
_journal_issue 18
_journal_name_full Organometallics
_journal_page_first 5459
_journal_paper_doi 10.1021/om900636e
_journal_volume 28
_journal_year 2009
_chemical_formula_moiety 'C12 H24 Cl4 Si2'
_chemical_formula_sum 'C12 H24 Cl4 Si2'
_chemical_formula_weight 366.29
_chemical_name_systematic
; 
 1,1,8,8-tetrachloro-1,8-disilacyclotetradecane 
;
_space_group_IT_number 14
_symmetry_cell_setting monoclinic
_symmetry_space_group_name_Hall '-P 2ybc'
_symmetry_space_group_name_H-M 'P 1 21/c 1'
_atom_sites_solution_hydrogens geom
_atom_sites_solution_primary direct
_atom_sites_solution_secondary difmap
_audit_creation_method SHELXL-97
_cell_angle_alpha 90.00
_cell_angle_beta 98.8070(10)
_cell_angle_gamma 90.00
_cell_formula_units_Z 2
_cell_length_a 6.95330(10)
_cell_length_b 10.0966(2)
_cell_length_c 12.6146(2)
_cell_measurement_reflns_used 9861
_cell_measurement_temperature 95(2)
_cell_measurement_theta_max 51.96
_cell_measurement_theta_min 2.60
_cell_volume 875.16(3)
_computing_cell_refinement 'Bruker SMART'
_computing_data_collection 'Bruker SMART'
_computing_data_reduction 'Bruker SAINT'
_computing_molecular_graphics 'ORTEP32 (Farugia)'
_computing_publication_material 'Ciftab (Sheldrick)'
_computing_structure_refinement 'SHELXL-97 (Sheldrick, 1997)'
_computing_structure_solution 'SHELXS-97 (Sheldrick, 1990)'
_diffrn_ambient_temperature 95(2)
_diffrn_measured_fraction_theta_full 0.999
_diffrn_measured_fraction_theta_max 0.999
_diffrn_measurement_device_type 'CCD area detector'
_diffrn_measurement_method 'phi and omega scans'
_diffrn_radiation_monochromator graphite
_diffrn_radiation_source 'fine-focus sealed tube'
_diffrn_radiation_type MoK\a
_diffrn_radiation_wavelength 0.71073
_diffrn_reflns_av_R_equivalents 0.0228
_diffrn_reflns_av_sigmaI/netI 0.0153
_diffrn_reflns_limit_h_max 14
_diffrn_reflns_limit_h_min -14
_diffrn_reflns_limit_k_max 18
_diffrn_reflns_limit_k_min -21
_diffrn_reflns_limit_l_max 26
_diffrn_reflns_limit_l_min -27
_diffrn_reflns_number 57495
_diffrn_reflns_theta_full 50.00
_diffrn_reflns_theta_max 50.00
_diffrn_reflns_theta_min 2.60
_exptl_absorpt_coefficient_mu 0.796
_exptl_absorpt_correction_T_max 0.8337
_exptl_absorpt_correction_T_min 0.7503
_exptl_absorpt_correction_type numerical
_exptl_absorpt_process_details SADABS
_exptl_crystal_colour colorless
_exptl_crystal_density_diffrn 1.390
_exptl_crystal_density_method 'not measured'
_exptl_crystal_description polyhedron
_exptl_crystal_F_000 384
_exptl_crystal_size_max 0.51
_exptl_crystal_size_mid 0.39
_exptl_crystal_size_min 0.33
_refine_diff_density_max 0.454
_refine_diff_density_min -0.413
_refine_diff_density_rms 0.060
_refine_ls_extinction_method none
_refine_ls_goodness_of_fit_ref 1.051
_refine_ls_hydrogen_treatment refall
_refine_ls_matrix_type full
_refine_ls_number_parameters 130
_refine_ls_number_reflns 9154
_refine_ls_number_restraints 0
_refine_ls_restrained_S_all 1.051
_refine_ls_R_factor_all 0.0296
_refine_ls_R_factor_gt 0.0210
_refine_ls_shift/su_max 0.003
_refine_ls_shift/su_mean 0.000
_refine_ls_structure_factor_coef Fsqd
_refine_ls_weighting_details 'calc w=1/[\s^2^(Fo^2^)+(0.0335P)^2^+0.0199P] where P=(Fo^2^+2Fc^2^)/3'
_refine_ls_weighting_scheme calc
_refine_ls_wR_factor_gt 0.0579
_refine_ls_wR_factor_ref 0.0604
_reflns_number_gt 7586
_reflns_number_total 9154
_reflns_threshold_expression >2sigma(I)
_cod_data_source_file om900636e_si_001.cif
_cod_data_source_block tetrachlorodisilacyclotetradecane
_cod_original_sg_symbol_Hall -P2ybc
_cod_original_sg_symbol_H-M P21/c
_cod_database_code 4070176

loop_
_symmetry_equiv_pos_as_xyz
'x, y, z'
'-x, y+1/2, -z+1/2'
'-x, -y, -z'
'x, -y-1/2, z-1/2'

loop_
_atom_site_label
_atom_site_type_symbol
_atom_site_fract_x
_atom_site_fract_y
_atom_site_fract_z
_atom_site_U_iso_or_equiv
_atom_site_adp_type
_atom_site_occupancy
_atom_site_symmetry_multiplicity
_atom_site_calc_flag
Cl1 Cl -0.167132(12) 0.480624(10) 0.328774(8) 0.01865(2) Uani 1 1 d
Cl2 Cl 0.062819(14) 0.583018(10) 0.134038(6) 0.01850(2) Uani 1 1 d
Si1 Si 0.104106(13) 0.531795(9) 0.294010(7) 0.01145(2) Uani 1 1 d
C1 C 0.26703(5) 0.38562(3) 0.31169(2) 0.01345(4) Uani 1 1 d
H1A H 0.2119(11) 0.3140(8) 0.2681(6) 0.0214(17) Uiso 1 1 d
H1B H 0.3860(12) 0.4137(8) 0.2844(6) 0.0230(17) Uiso 1 1 d
C2 C 0.31992(5) 0.34022(3) 0.42855(2) 0.01395(4) Uani 1 1 d
H2A H 0.3767(12) 0.4144(8) 0.4717(6) 0.0254(19) Uiso 1 1 d
H2B H 0.2011(12) 0.3127(9) 0.4572(6) 0.0267(18) Uiso 1 1 d
C3 C 0.46630(5) 0.22638(3) 0.44083(2) 0.01409(4) Uani 1 1 d
H3A H 0.5873(11) 0.2573(8) 0.4167(6) 0.0183(15) Uiso 1 1 d
H3B H 0.4160(11) 0.1506(8) 0.3956(6) 0.0258(18) Uiso 1 1 d
C4 C 0.51535(5) 0.17426(3) 0.55580(3) 0.01623(5) Uani 1 1 d
H4A H 0.3917(11) 0.1398(8) 0.5795(6) 0.0249(18) Uiso 1 1 d
H4B H 0.6022(12) 0.1016(8) 0.5560(6) 0.0230(17) Uiso 1 1 d
C5 C 0.60408(5) 0.27759(3) 0.63817(2) 0.01425(4) Uani 1 1 d
H5A H 0.5128(12) 0.3521(8) 0.6345(6) 0.0225(17) Uiso 1 1 d
H5B H 0.6186(11) 0.2410(8) 0.7127(6) 0.0214(16) Uiso 1 1 d
C6 C 0.80629(5) 0.32544(3) 0.62036(3) 0.01391(4) Uani 1 1 d
H6A H 0.8085(11) 0.3593(8) 0.5451(6) 0.0217(17) Uiso 1 1 d
H6B H 0.8976(11) 0.2572(9) 0.6300(6) 0.0264(18) Uiso 1 1 d

loop_
_atom_site_aniso_label
_atom_site_aniso_U_11
_atom_site_aniso_U_22
_atom_site_aniso_U_33
_atom_site_aniso_U_23
_atom_site_aniso_U_13
_atom_site_aniso_U_12
Cl1 0.01219(3) 0.02209(4) 0.02230(4) -0.00231(3) 0.00464(2) -0.00262(2)
Cl2 0.02086(4) 0.02178(4) 0.01209(3) 0.00245(2) 0.00003(2) 0.00216(3)
Si1 0.01053(3) 0.01224(4) 0.01126(3) -0.00049(2) 0.00060(2) 0.00034(2)
C1 0.01382(10) 0.01369(10) 0.01243(9) -0.00117(8) 0.00073(7) 0.00162(8)
C2 0.01524(10) 0.01368(10) 0.01254(9) -0.00058(8) 0.00088(8) 0.00149(8)
C3 0.01576(10) 0.01219(10) 0.01344(9) -0.00104(8) -0.00056(8) 0.00088(8)
C4 0.01906(12) 0.01248(11) 0.01583(11) 0.00171(8) -0.00157(9) -0.00281(9)
C5 0.01491(10) 0.01506(11) 0.01233(9) 0.00083(8) 0.00064(8) -0.00174(8)
C6 0.01362(10) 0.01345(10) 0.01438(10) -0.00180(8) 0.00125(8) 0.00020(8)

loop_
_atom_type_symbol
_atom_type_description
_atom_type_scat_dispersion_real
_atom_type_scat_dispersion_imag
_atom_type_scat_source
C C 0.0033 0.0016 'International Tables Vol C Tables 4.2.6.8 and 6.1.1.4'
H H 0.0000 0.0000 'International Tables Vol C Tables 4.2.6.8 and 6.1.1.4'
Si Si 0.0817 0.0704 'International Tables Vol C Tables 4.2.6.8 and 6.1.1.4'
Cl Cl 0.1484 0.1585 'International Tables Vol C Tables 4.2.6.8 and 6.1.1.4'

loop_
_geom_angle_atom_site_label_1
_geom_angle_atom_site_label_2
_geom_angle_atom_site_label_3
_geom_angle
_geom_angle_site_symmetry_1
_geom_angle_site_symmetry_3
C6 Si1 C1 113.890(15) 3_666 .
C6 Si1 Cl2 111.106(12) 3_666 .
C1 Si1 Cl2 107.983(11) . .
C6 Si1 Cl1 107.906(11) 3_666 .
C1 Si1 Cl1 109.654(12) . .
Cl2 Si1 Cl1 106.010(6) . .
C2 C1 Si1 113.95(2) . .
C2 C1 H1A 110.1(5) . .
Si1 C1 H1A 110.5(5) . .
C2 C1 H1B 109.4(5) . .
Si1 C1 H1B 105.0(5) . .
H1A C1 H1B 107.6(6) . .
C3 C2 C1 112.36(3) . .
C3 C2 H2A 108.4(5) . .
C1 C2 H2A 109.0(5) . .
C3 C2 H2B 109.4(5) . .
C1 C2 H2B 110.1(5) . .
H2A C2 H2B 107.5(7) . .
C2 C3 C4 113.77(3) . .
C2 C3 H3A 108.5(4) . .
C4 C3 H3A 108.9(4) . .
C2 C3 H3B 110.7(5) . .
C4 C3 H3B 106.8(5) . .
H3A C3 H3B 108.0(6) . .
C3 C4 C5 114.58(3) . .
C3 C4 H4A 108.7(4) . .
C5 C4 H4A 107.8(5) . .
C3 C4 H4B 108.5(5) . .
C5 C4 H4B 109.5(5) . .
H4A C4 H4B 107.6(6) . .
C4 C5 C6 113.41(3) . .
C4 C5 H5A 107.4(5) . .
C6 C5 H5A 110.6(5) . .
C4 C5 H5B 111.0(5) . .
C6 C5 H5B 106.9(4) . .
H5A C5 H5B 107.4(6) . .
C5 C6 Si1 113.18(2) . 3_666
C5 C6 H6A 112.9(4) . .
Si1 C6 H6A 103.4(4) 3_666 .
C5 C6 H6B 111.6(5) . .
Si1 C6 H6B 109.8(5) 3_666 .
H6A C6 H6B 105.3(7) . .

loop_
_geom_bond_atom_site_label_1
_geom_bond_atom_site_label_2
_geom_bond_distance
_geom_bond_site_symmetry_2
Cl1 Si1 2.06628(12) .
Cl2 Si1 2.06027(12) .
Si1 C6 1.8511(3) 3_666
Si1 C1 1.8531(3) .
C1 C2 1.5338(4) .
C1 H1A 0.953(8) .
C1 H1B 0.985(8) .
C2 C3 1.5273(5) .
C2 H2A 0.974(8) .
C2 H2B 0.991(8) .
C3 C4 1.5313(5) .
C3 H3A 0.988(8) .
C3 H3B 0.986(8) .
C4 C5 1.5338(5) .
C4 H4A 1.014(8) .
C4 H4B 0.950(8) .
C5 C6 1.5354(5) .
C5 H5A 0.981(8) .
C5 H5B 1.001(8) .
C6 H6A 1.011(8) .
C6 H6B 0.932(8) .

loop_
_geom_torsion_atom_site_label_1
_geom_torsion_atom_site_label_2
_geom_torsion_atom_site_label_3
_geom_torsion_atom_site_label_4
_geom_torsion
_geom_torsion_site_symmetry_1
_geom_torsion_site_symmetry_4
C6 Si1 C1 C2 53.05(3) 3_666 .
Cl2 Si1 C1 C2 176.96(2) . .
Cl1 Si1 C1 C2 -67.97(2) . .
Si1 C1 C2 C3 -175.65(2) . .
C1 C2 C3 C4 -177.34(3) . .
C2 C3 C4 C5 -59.84(4) . .
C3 C4 C5 C6 -66.27(4) . .
C4 C5 C6 Si1 170.97(2) . 3_666
